data_1553678
loop_
_publ_author_name
'Yang, Xin-Yu'
'Yuan, Shuai'
'Qin, Jun-Sheng'
'Lollar, Christina'
'Alsalme, Ali'
'Zhou, Hong-Cai'

_publ_section_title
;
 A flexible thioether-based MOF as a crystalline sponge for structural
 characterization of liquid organic molecules
;
_journal_issue 9
_journal_name_full 'Materials Chemistry Frontiers'
_journal_page_first 1764
_journal_paper_doi 10.1039/C7QM00152E
_journal_volume 1
_journal_year 2017
_chemical_formula_moiety 'C30 H34 Cu2 I2 N4 O S3'
_chemical_formula_sum 'C30 H34 Cu2 I2 N4 O S3'
_chemical_formula_weight 943.67
_space_group_IT_number 2
_space_group_name_Hall '-P 1'
_space_group_name_H-M_alt 'P -1'
_symmetry_cell_setting triclinic
_symmetry_space_group_name_H-M 'P -1'
_atom_sites_solution_hydrogens geom
_atom_sites_solution_primary direct
_atom_sites_solution_secondary difmap
_audit_creation_method SHELXL-97
_audit_update_record
;
2017-04-03 deposited with the CCDC.
2017-04-27 downloaded from the CCDC.
;
_cell_angle_alpha 113.404(8)
_cell_angle_beta 90.013(8)
_cell_angle_gamma 99.203(8)
_cell_formula_units_Z 2
_cell_length_a 9.174(6)
_cell_length_b 14.442(10)
_cell_length_c 17.023(11)
_cell_measurement_reflns_used 8016
_cell_measurement_temperature 296(2)
_cell_measurement_theta_max 26.18
_cell_measurement_theta_min 1.56
_cell_volume 2038(2)
_computing_cell_refinement 'SAINT+ ver. (Bruker, 2001)'
_computing_data_collection 'APEX2  (Bruker, 2008)'
_computing_data_reduction 'SAINT+ ver. (Bruker, 2001)'
_computing_molecular_graphics 'SHELXTL (Sheldrick, 2008)'
_computing_publication_material 'SHELXTL (Sheldrick, 2008)'
_computing_structure_refinement 'SHELXL-97 (Sheldrick, 2008)'
_computing_structure_solution 'SHELXS-97 (Sheldrick, 2008)'
_diffrn_ambient_temperature 296(2)
_diffrn_measured_fraction_theta_full 0.981
_diffrn_measured_fraction_theta_max 0.981
_diffrn_measurement_device_type 'Bruker SMART APEX II CCD area detector'
_diffrn_measurement_method 'phi and omega scans'
_diffrn_radiation_monochromator graphite
_diffrn_radiation_source 'fine-focus sealed tube'
_diffrn_radiation_type MoK\a
_diffrn_radiation_wavelength 0.71073
_diffrn_reflns_av_R_equivalents 0.0608
_diffrn_reflns_av_sigmaI/netI 0.0809
_diffrn_reflns_limit_h_max 11
_diffrn_reflns_limit_h_min -11
_diffrn_reflns_limit_k_max 17
_diffrn_reflns_limit_k_min -17
_diffrn_reflns_limit_l_max 21
_diffrn_reflns_limit_l_min -20
_diffrn_reflns_number 21299
_diffrn_reflns_theta_full 26.18
_diffrn_reflns_theta_max 26.18
_diffrn_reflns_theta_min 1.56
_exptl_absorpt_coefficient_mu 2.737
_exptl_absorpt_correction_T_max 0.9473
_exptl_absorpt_correction_T_min 0.5596
_exptl_absorpt_correction_type multi-scan
_exptl_absorpt_process_details 'SADABS (Sheldrick, 2008)'
_exptl_crystal_colour colorless
_exptl_crystal_density_diffrn 1.538
_exptl_crystal_density_method 'not measured'
_exptl_crystal_description block
_exptl_crystal_F_000 924
_exptl_crystal_size_max 0.24
_exptl_crystal_size_mid 0.21
_exptl_crystal_size_min 0.02
_refine_diff_density_max 2.390
_refine_diff_density_min -1.185
_refine_diff_density_rms 0.234
_refine_ls_extinction_method none
_refine_ls_goodness_of_fit_ref 1.053
_refine_ls_hydrogen_treatment constr
_refine_ls_matrix_type full
_refine_ls_number_parameters 358
_refine_ls_number_reflns 8016
_refine_ls_number_restraints 5
_refine_ls_restrained_S_all 1.053
_refine_ls_R_factor_all 0.0977
_refine_ls_R_factor_gt 0.0643
_refine_ls_shift/su_max 0.030
_refine_ls_shift/su_mean 0.001
_refine_ls_structure_factor_coef Fsqd
_refine_ls_weighting_details 'calc w=1/[\s^2^(Fo^2^)+(0.1172P)^2^+6.2488P] where P=(Fo^2^+2Fc^2^)/3'
_refine_ls_weighting_scheme calc
_refine_ls_wR_factor_gt 0.1914
_refine_ls_wR_factor_ref 0.2156
_reflns_number_gt 5383
_reflns_number_total 8016
_reflns_threshold_expression >2\s(I)
_cod_data_source_file c7qm00152e2.cif
_cod_data_source_block PCN-41(DMF)
_cod_depositor_comments
;
The following automatic conversions were performed:

data item '_symmetry_cell_setting' value 'Triclinic' was changed to
'triclinic' in accordance with the
/home/saulius/struct/COD-crude-data/automatic-downloads/DataCite-retrospective/RSC/depositions/lib/dictionaries/cif_core.dic
dictionary named 'cif_core.dic' version 2.4.2 last updated on
2011-04-26.

Automatic conversion script
Id: cif_fix_values 6909 2019-04-08 15:41:33Z antanas 
;
_cod_original_sg_symbol_H-M P-1
_cod_database_code 1553678

loop_
_symmetry_equiv_pos_as_xyz
'x, y, z'
'-x, -y, -z'

loop_
_atom_site_label
_atom_site_type_symbol
_atom_site_fract_x
_atom_site_fract_y
_atom_site_fract_z
_atom_site_U_iso_or_equiv
_atom_site_adp_type
_atom_site_occupancy
_atom_site_symmetry_multiplicity
_atom_site_calc_flag
_atom_site_refinement_flags
C1 C 0.571(3) 0.063(2) 0.8588(18) 0.266(10) Uani 1 1 d D
H1 H 0.5641 0.0940 0.8209 0.320 Uiso 1 1 calc R
N4 N 0.590(2) 0.114(2) 0.9394(18) 0.266(10) Uani 1 1 d D
C7 C 0.0324(15) -0.1801(9) 1.0742(7) 0.050(3) Uani 1 1 d .
H3 H 0.0818 -0.2356 1.0537 0.060 Uiso 1 1 calc R
C3 C 0.618(4) 0.079(2) 1.001(2) 0.266(10) Uani 1 1 d D
H3A H 0.6265 0.1337 1.0572 0.400 Uiso 1 1 calc R
H3B H 0.7090 0.0518 0.9915 0.400 Uiso 1 1 calc R
H3C H 0.5383 0.0252 0.9986 0.400 Uiso 1 1 calc R
C26 C -0.4682(10) -0.7171(7) 0.6016(6) 0.024(2) Uani 1 1 d .
C2 C 0.611(3) 0.219(2) 0.988(2) 0.266(10) Uani 1 1 d D
H2A H 0.6262 0.2326 1.0476 0.400 Uiso 1 1 calc R
H2B H 0.5251 0.2451 0.9795 0.400 Uiso 1 1 calc R
H2C H 0.6961 0.2523 0.9704 0.400 Uiso 1 1 calc R
C20 C 0.5853(10) -0.3344(7) 0.6369(6) 0.029(2) Uani 1 1 d .
C13 C 0.0571(9) -0.5236(7) 0.6255(5) 0.021(2) Uani 1 1 d .
C12 C 0.1566(9) -0.4296(7) 0.6622(6) 0.023(2) Uani 1 1 d .
C19 C 0.2711(10) -0.3969(8) 0.6125(7) 0.031(2) Uani 1 1 d .
H16A H 0.2849 -0.3233 0.6300 0.037 Uiso 1 1 calc R
H16B H 0.2409 -0.4298 0.5517 0.037 Uiso 1 1 calc R
C27 C -0.4435(10) -0.8096(7) 0.5942(7) 0.027(2) Uani 1 1 d .
H17 H -0.3473 -0.8227 0.5922 0.032 Uiso 1 1 calc R
C23 C 0.6844(10) -0.1833(7) 0.6163(6) 0.028(2) Uani 1 1 d .
H18 H 0.6701 -0.1332 0.5971 0.034 Uiso 1 1 calc R
C11 C 0.1496(10) -0.3639(7) 0.7482(6) 0.025(2) Uani 1 1 d .
C14 C -0.0505(10) -0.5514(7) 0.6746(6) 0.0204(19) Uani 1 1 d .
C24 C 0.5677(11) -0.2605(7) 0.6056(7) 0.031(2) Uani 1 1 d .
H22 H 0.4783 -0.2637 0.5781 0.038 Uiso 1 1 calc R
C28 C -0.5622(10) -0.8858(7) 0.5896(6) 0.028(2) Uani 1 1 d .
H23 H -0.5412 -0.9481 0.5865 0.034 Uiso 1 1 calc R
C10 C 0.0431(11) -0.3932(7) 0.7974(6) 0.029(2) Uani 1 1 d .
C21 C 0.7268(10) -0.3291(7) 0.6725(6) 0.026(2) Uani 1 1 d .
H26 H 0.7448 -0.3782 0.6920 0.032 Uiso 1 1 calc R
C15 C -0.0593(10) -0.4839(8) 0.7603(6) 0.029(2) Uani 1 1 d .
C22 C 0.8385(11) -0.2494(7) 0.6779(6) 0.026(2) Uani 1 1 d .
H28 H 0.9322 -0.2473 0.7002 0.032 Uiso 1 1 calc R
C18 C 0.0696(11) -0.5977(7) 0.5323(6) 0.029(2) Uani 1 1 d .
H29A H 0.1056 -0.6567 0.5319 0.043 Uiso 1 1 calc R
H29B H 0.1371 -0.5638 0.5050 0.043 Uiso 1 1 calc R
H29C H -0.0260 -0.6188 0.5017 0.043 Uiso 1 1 calc R
C9 C 0.0419(12) -0.3259(8) 0.8930(6) 0.035(2) Uani 1 1 d .
H31A H 0.1422 -0.2936 0.9168 0.041 Uiso 1 1 calc R
H31B H 0.0017 -0.3677 0.9232 0.041 Uiso 1 1 calc R
C6 C -0.0499(13) -0.1582(8) 1.0171(7) 0.040(3) Uani 1 1 d .
C8 C 0.0411(14) -0.1202(9) 1.1607(7) 0.049(3) Uani 1 1 d .
H34 H 0.0956 -0.1379 1.1971 0.059 Uiso 1 1 calc R
C4 C -0.1008(13) -0.0159(9) 1.1420(7) 0.042(3) Uani 1 1 d .
H35 H -0.1454 0.0418 1.1645 0.050 Uiso 1 1 calc R
C17 C -0.1763(12) -0.5101(9) 0.8139(7) 0.045(3) Uani 1 1 d .
H37A H -0.1407 -0.5503 0.8406 0.067 Uiso 1 1 calc R
H37B H -0.2643 -0.5485 0.7779 0.067 Uiso 1 1 calc R
H37C H -0.1985 -0.4481 0.8574 0.067 Uiso 1 1 calc R
C25 C -0.1646(10) -0.6484(7) 0.6352(7) 0.030(2) Uani 1 1 d .
H38A H -0.1844 -0.6796 0.6761 0.036 Uiso 1 1 calc R
H38B H -0.1282 -0.6972 0.5847 0.036 Uiso 1 1 calc R
C29 C -0.6158(11) -0.7028(8) 0.6034(9) 0.046(3) Uani 1 1 d .
H39 H -0.6388 -0.6404 0.6083 0.055 Uiso 1 1 calc R
C5 C -0.1203(15) -0.0727(9) 1.0538(8) 0.053(3) Uani 1 1 d .
H41 H -0.1790 -0.0544 1.0196 0.064 Uiso 1 1 calc R
C16 C 0.2595(12) -0.2621(8) 0.7880(7) 0.042(3) Uani 1 1 d .
H44A H 0.2354 -0.2154 0.7647 0.063 Uiso 1 1 calc R
H44B H 0.3583 -0.2745 0.7751 0.063 Uiso 1 1 calc R
H44C H 0.2535 -0.2329 0.8491 0.063 Uiso 1 1 calc R
C30 C -0.7290(11) -0.7841(8) 0.5977(7) 0.038(3) Uani 1 1 d .
H46 H -0.8265 -0.7735 0.5998 0.045 Uiso 1 1 calc R
Cu1 Cu 0.98528(12) -0.05316(8) 0.67575(7) 0.0235(3) Uani 1 1 d .
Cu2 Cu 1.13179(12) 0.00206(8) 0.56213(8) 0.0252(3) Uani 1 1 d .
I1 I 0.88746(6) 0.07117(4) 0.61281(4) 0.02329(19) Uani 1 1 d .
I2 I 1.22067(7) -0.12863(5) 0.61222(4) 0.0261(2) Uani 1 1 d .
N1 N -0.0252(9) -0.0369(6) 1.1959(5) 0.0306(19) Uani 1 1 d .
N3 N 0.8183(8) -0.1756(6) 0.6527(5) 0.0238(17) Uani 1 1 d .
N2 N -0.7028(8) -0.8749(6) 0.5895(5) 0.0226(17) Uani 1 1 d .
O1 O 0.563(2) -0.0284(19) 0.8341(14) 0.266(10) Uani 1 1 d D
S1 S -0.0703(4) -0.2287(2) 0.90660(18) 0.0484(8) Uani 1 1 d .
S2 S -0.3310(2) -0.61498(18) 0.60641(17) 0.0271(6) Uani 1 1 d .
S3 S 0.4450(3) -0.43452(19) 0.6337(2) 0.0354(7) Uani 1 1 d .

loop_
_atom_site_aniso_label
_atom_site_aniso_U_11
_atom_site_aniso_U_22
_atom_site_aniso_U_33
_atom_site_aniso_U_23
_atom_site_aniso_U_13
_atom_site_aniso_U_12
C1 0.184(10) 0.223(16) 0.206(15) -0.067(12) 0.062(12) -0.073(12)
N4 0.184(10) 0.223(16) 0.206(15) -0.067(12) 0.062(12) -0.073(12)
C7 0.072(9) 0.048(7) 0.029(6) 0.007(5) 0.004(6) 0.027(7)
C3 0.184(10) 0.223(16) 0.206(15) -0.067(12) 0.062(12) -0.073(12)
C26 0.018(5) 0.022(5) 0.025(5) 0.004(4) 0.002(4) 0.000(4)
C2 0.184(10) 0.223(16) 0.206(15) -0.067(12) 0.062(12) -0.073(12)
C20 0.022(5) 0.020(5) 0.036(6) 0.004(4) 0.012(4) 0.003(4)
C13 0.013(4) 0.023(5) 0.020(5) 0.004(4) 0.005(4) 0.001(4)
C12 0.013(4) 0.018(5) 0.033(5) 0.008(4) -0.005(4) -0.007(4)
C19 0.022(5) 0.027(5) 0.049(6) 0.022(5) 0.002(5) -0.002(4)
C27 0.014(4) 0.018(5) 0.050(6) 0.016(5) 0.009(4) 0.001(4)
C23 0.018(5) 0.031(6) 0.038(6) 0.018(5) -0.002(4) -0.003(4)
C11 0.020(5) 0.017(5) 0.033(5) 0.007(4) -0.001(4) -0.002(4)
C14 0.017(4) 0.017(5) 0.024(5) 0.006(4) 0.003(4) -0.001(4)
C24 0.022(5) 0.023(5) 0.046(6) 0.015(5) 0.001(4) -0.007(4)
C28 0.023(5) 0.017(5) 0.041(6) 0.011(4) 0.008(4) 0.000(4)
C10 0.031(5) 0.022(5) 0.028(5) 0.005(4) 0.001(4) 0.000(4)
C21 0.019(5) 0.019(5) 0.035(5) 0.007(4) 0.006(4) -0.003(4)
C15 0.023(5) 0.033(6) 0.034(5) 0.016(5) 0.007(4) 0.007(4)
C22 0.023(5) 0.024(5) 0.024(5) 0.006(4) -0.003(4) -0.006(4)
C18 0.024(5) 0.027(5) 0.033(6) 0.013(4) 0.004(4) -0.004(4)
C9 0.039(6) 0.033(6) 0.025(5) 0.004(4) -0.004(4) 0.009(5)
C6 0.059(8) 0.026(6) 0.030(6) 0.004(5) 0.010(5) 0.013(5)
C8 0.066(8) 0.039(7) 0.036(6) 0.002(5) -0.004(6) 0.025(6)
C4 0.050(7) 0.039(6) 0.034(6) 0.010(5) 0.003(5) 0.015(6)
C17 0.033(6) 0.054(8) 0.038(6) 0.016(6) 0.000(5) -0.008(5)
C25 0.012(4) 0.022(5) 0.050(6) 0.011(5) 0.007(4) -0.007(4)
C29 0.021(5) 0.025(6) 0.096(10) 0.032(6) 0.005(6) -0.003(4)
C5 0.077(10) 0.047(7) 0.040(7) 0.013(6) 0.001(6) 0.034(7)
C16 0.033(6) 0.030(6) 0.051(7) 0.013(5) -0.009(5) -0.018(5)
C30 0.019(5) 0.026(6) 0.065(8) 0.020(5) 0.002(5) -0.005(4)
Cu1 0.0190(6) 0.0196(6) 0.0262(6) 0.0057(5) 0.0032(5) -0.0033(5)
Cu2 0.0181(6) 0.0174(6) 0.0387(7) 0.0114(5) 0.0056(5) -0.0014(5)
I1 0.0178(3) 0.0228(3) 0.0290(3) 0.0100(3) 0.0050(2) 0.0042(2)
I2 0.0224(3) 0.0222(3) 0.0343(4) 0.0116(3) 0.0062(3) 0.0045(3)
N1 0.036(5) 0.020(4) 0.029(5) 0.002(4) 0.005(4) 0.004(4)
N3 0.019(4) 0.021(4) 0.033(4) 0.014(4) 0.004(3) -0.001(3)
N2 0.018(4) 0.017(4) 0.031(4) 0.010(3) -0.001(3) -0.004(3)
O1 0.184(10) 0.223(16) 0.206(15) -0.067(12) 0.062(12) -0.073(12)
S1 0.068(2) 0.0485(18) 0.0241(14) 0.0035(13) -0.0022(14) 0.0266(16)
S2 0.0137(11) 0.0191(12) 0.0466(15) 0.0131(11) 0.0032(10) -0.0018(9)
S3 0.0163(12) 0.0230(13) 0.071(2) 0.0248(13) 0.0052(12) -0.0016(10)

loop_
_atom_type_symbol
_atom_type_description
_atom_type_scat_dispersion_real
_atom_type_scat_dispersion_imag
_atom_type_scat_source
C C 0.0033 0.0016 'International Tables Vol C Tables 4.2.6.8 and 6.1.1.4'
H H 0.0000 0.0000 'International Tables Vol C Tables 4.2.6.8 and 6.1.1.4'
Cu Cu 0.3201 1.2651 'International Tables Vol C Tables 4.2.6.8 and 6.1.1.4'
I I -0.4742 1.8119 'International Tables Vol C Tables 4.2.6.8 and 6.1.1.4'
N N 0.0061 0.0033 'International Tables Vol C Tables 4.2.6.8 and 6.1.1.4'
O O 0.0106 0.0060 'International Tables Vol C Tables 4.2.6.8 and 6.1.1.4'
S S 0.1246 0.1234 'International Tables Vol C Tables 4.2.6.8 and 6.1.1.4'

loop_
_geom_angle_atom_site_label_1
_geom_angle_atom_site_label_2
_geom_angle_atom_site_label_3
_geom_angle
_geom_angle_site_symmetry_1
_geom_angle_site_symmetry_3
O1 C1 N4 116(3) . .
C1 N4 C3 127(3) . .
C1 N4 C2 131(3) . .
C3 N4 C2 101(3) . .
C8 C7 C6 120.4(11) . .
C27 C26 C29 117.0(9) . .
C27 C26 S2 125.2(7) . .
C29 C26 S2 117.8(7) . .
C24 C20 C21 117.5(9) . .
C24 C20 S3 124.9(8) . .
C21 C20 S3 117.6(8) . .
C14 C13 C12 120.3(8) . .
C14 C13 C18 119.7(8) . .
C12 C13 C18 120.0(8) . .
C11 C12 C13 120.2(8) . .
C11 C12 C19 117.8(8) . .
C13 C12 C19 122.1(9) . .
C12 C19 S3 107.8(7) . .
C26 C27 C28 120.1(9) . .
N3 C23 C24 124.0(9) . .
C12 C11 C10 119.1(8) . .
C12 C11 C16 119.8(9) . .
C10 C11 C16 121.0(9) . .
C13 C14 C15 119.2(8) . .
C13 C14 C25 121.3(8) . .
C15 C14 C25 119.3(8) . .
C23 C24 C20 118.9(10) . .
N2 C28 C27 124.0(9) . .
C15 C10 C11 120.7(9) . .
C15 C10 C9 119.7(9) . .
C11 C10 C9 119.6(9) . .
C22 C21 C20 118.8(9) . .
C10 C15 C14 120.3(9) . .
C10 C15 C17 119.2(9) . .
C14 C15 C17 120.5(9) . .
N3 C22 C21 123.2(9) . .
C10 C9 S1 109.3(7) . .
C7 C6 C5 115.8(10) . .
C7 C6 S1 124.7(8) . .
C5 C6 S1 119.5(9) . .
N1 C8 C7 123.7(11) . .
N1 C4 C5 125.5(11) . .
C14 C25 S2 108.1(7) . .
C26 C29 C30 119.2(10) . .
C4 C5 C6 118.9(11) . .
N2 C30 C29 123.0(9) . .
N1 Cu1 N3 111.7(3) 2_657 .
N1 Cu1 I2 110.5(2) 2_657 .
N3 Cu1 I2 106.7(2) . .
N1 Cu1 Cu2 120.0(2) 2_657 .
N3 Cu1 Cu2 128.2(2) . .
I2 Cu1 Cu2 58.90(5) . .
N1 Cu1 I1 103.2(2) 2_657 .
N3 Cu1 I1 107.6(2) . .
I2 Cu1 I1 117.14(5) . .
Cu2 Cu1 I1 58.38(5) . .
N2 Cu2 I2 109.3(2) 1_765 .
N2 Cu2 I1 107.8(2) 1_765 .
I2 Cu2 I1 120.92(5) . .
N2 Cu2 Cu1 126.2(2) 1_765 .
I2 Cu2 Cu1 59.71(5) . .
I1 Cu2 Cu1 61.36(5) . .
N2 Cu2 I1 99.6(2) 1_765 2_756
I2 Cu2 I1 110.47(5) . 2_756
I1 Cu2 I1 106.64(5) . 2_756
Cu1 Cu2 I1 134.20(6) . 2_756
Cu2 I1 Cu1 60.26(4) . .
Cu2 I1 Cu2 73.36(5) . 2_756
Cu1 I1 Cu2 114.32(5) . 2_756
Cu2 I2 Cu1 61.38(5) . .
C4 N1 C8 115.7(9) . .
C4 N1 Cu1 124.9(7) . 2_657
C8 N1 Cu1 119.2(7) . 2_657
C22 N3 C23 117.4(8) . .
C22 N3 Cu1 119.8(6) . .
C23 N3 Cu1 122.8(6) . .
C30 N2 C28 116.6(8) . .
C30 N2 Cu2 122.2(6) . 1_345
C28 N2 Cu2 120.7(6) . 1_345
C6 S1 C9 102.0(5) . .
C26 S2 C25 103.1(4) . .
C20 S3 C19 104.9(5) . .

loop_
_geom_bond_atom_site_label_1
_geom_bond_atom_site_label_2
_geom_bond_distance
_geom_bond_site_symmetry_2
C1 O1 1.202(5) .
C1 N4 1.271(5) .
N4 C3 1.38(3) .
N4 C2 1.39(2) .
C7 C8 1.374(15) .
C7 C6 1.390(16) .
C26 C27 1.347(13) .
C26 C29 1.400(14) .
C26 S2 1.755(9) .
C20 C24 1.398(14) .
C20 C21 1.410(14) .
C20 S3 1.759(10) .
C13 C14 1.406(12) .
C13 C12 1.412(12) .
C13 C18 1.539(12) .
C12 C11 1.402(13) .
C12 C19 1.484(13) .
C19 S3 1.844(10) .
C27 C28 1.397(12) .
C23 N3 1.344(12) .
C23 C24 1.372(13) .
C11 C10 1.409(13) .
C11 C16 1.540(13) .
C14 C15 1.407(13) .
C14 C25 1.515(12) .
C28 N2 1.324(12) .
C10 C15 1.395(13) .
C10 C9 1.529(13) .
C21 C22 1.386(13) .
C15 C17 1.508(14) .
C22 N3 1.334(12) .
C9 S1 1.814(10) .
C6 C5 1.406(15) .
C6 S1 1.740(11) .
C8 N1 1.357(13) .
C4 N1 1.304(14) .
C4 C5 1.391(15) .
C25 S2 1.796(10) .
C29 C30 1.409(13) .
C30 N2 1.323(12) .
Cu1 N1 2.047(8) 2_657
Cu1 N3 2.052(7) .
Cu1 I2 2.6151(18) .
Cu1 Cu2 2.658(2) .
Cu1 I1 2.6871(18) .
Cu2 N2 2.039(7) 1_765
Cu2 I2 2.5933(18) .
Cu2 I1 2.6072(18) .
Cu2 I1 2.731(2) 2_756
I1 Cu2 2.731(2) 2_756
N1 Cu1 2.047(8) 2_657
N2 Cu2 2.039(7) 1_345
